data_2222501
loop_
_publ_author_name
'Tan, Chui Lian'
'Lo, Kong Mun'
'Ng, Seik Weng'

_publ_section_title Dichloridobis(4-chlorobenzyl-\k<i>C</i>)(1,10-phenanthroline-\k^2^<i>N</i>,<i>N</i>')tin(IV)
_journal_coeditor_code XU2530
_journal_issue 7
_journal_name_full 'Acta Crystallographica Section E'
_journal_page_first m717
_journal_paper_doi 10.1107/S1600536809019795
_journal_volume 65
_journal_year 2009
_chemical_formula_iupac '[Sn (C7 H6 Cl)2 Cl2 (C12 H8 N2)]'
_chemical_formula_moiety 'C26 H20 Cl4 N2 Sn'
_chemical_formula_sum 'C26 H20 Cl4 N2 Sn'
_chemical_formula_weight 620.93
_chemical_name_systematic
;
Dichloridobis(4-chlorobenzyl-\k<i>C</i>)(1,10-phenanthroline-
\k^2^<i>N</i>,<i>N'</i>)tin(IV)
;
_space_group_IT_number 14
_symmetry_cell_setting monoclinic
_symmetry_space_group_name_Hall '-P 2ybc'
_symmetry_space_group_name_H-M 'P 1 21/c 1'
_atom_sites_solution_hydrogens geom
_atom_sites_solution_primary direct
_atom_sites_solution_secondary difmap
_audit_creation_method SHELXL-97
_cell_angle_alpha 90.00
_cell_angle_beta 98.6860(10)
_cell_angle_gamma 90.00
_cell_formula_units_Z 4
_cell_length_a 8.92520(10)
_cell_length_b 17.9987(3)
_cell_length_c 15.6862(3)
_cell_measurement_reflns_used 8381
_cell_measurement_temperature 119(2)
_cell_measurement_theta_max 28.2
_cell_measurement_theta_min 2.3
_cell_volume 2490.96(7)
_computing_cell_refinement 'SAINT (Bruker, 2007)'
_computing_data_collection 'APEX2 (Bruker, 2007)'
_computing_data_reduction 'SAINT (Bruker, 2007)'
_computing_molecular_graphics 'X-SEED (Barbour, 2001)'
_computing_publication_material 'publCIF (Westrip, 2009)'
_computing_structure_refinement 'SHELXL97 (Sheldrick, 2008)'
_computing_structure_solution 'SHELXS97 (Sheldrick, 2008)'
_diffrn_measured_fraction_theta_full 0.995
_diffrn_measured_fraction_theta_max 0.995
_diffrn_measurement_device_type 'Bruker SMART APEX'
_diffrn_measurement_method \w
_diffrn_radiation_monochromator graphite
_diffrn_radiation_source 'fine-focus sealed tube'
_diffrn_radiation_type MoK\a
_diffrn_radiation_wavelength 0.71073
_diffrn_reflns_av_R_equivalents 0.0207
_diffrn_reflns_av_sigmaI/netI 0.0244
_diffrn_reflns_limit_h_max 11
_diffrn_reflns_limit_h_min -11
_diffrn_reflns_limit_k_max 23
_diffrn_reflns_limit_k_min -22
_diffrn_reflns_limit_l_max 20
_diffrn_reflns_limit_l_min -20
_diffrn_reflns_number 16905
_diffrn_reflns_theta_full 27.50
_diffrn_reflns_theta_max 27.50
_diffrn_reflns_theta_min 1.73
_diffrn_standards_decay_% 0
_diffrn_standards_interval_count 0
_diffrn_standards_interval_time 0
_diffrn_standards_number 0
_exptl_absorpt_coefficient_mu 1.473
_exptl_absorpt_correction_T_max 0.8667
_exptl_absorpt_correction_T_min 0.5903
_exptl_absorpt_correction_type multi-scan
_exptl_absorpt_process_details '(SADABS; Sheldrick, 1996)'
_exptl_crystal_colour Yellow
_exptl_crystal_density_diffrn 1.656
_exptl_crystal_density_method 'not measured'
_exptl_crystal_description Prism
_exptl_crystal_F_000 1232
_exptl_crystal_size_max 0.40
_exptl_crystal_size_mid 0.10
_exptl_crystal_size_min 0.10
_refine_diff_density_max 0.531
_refine_diff_density_min -0.441
_refine_ls_extinction_method none
_refine_ls_goodness_of_fit_ref 1.049
_refine_ls_hydrogen_treatment constr
_refine_ls_matrix_type full
_refine_ls_number_parameters 298
_refine_ls_number_reflns 5681
_refine_ls_number_restraints 0
_refine_ls_restrained_S_all 1.049
_refine_ls_R_factor_all 0.0318
_refine_ls_R_factor_gt 0.0225
_refine_ls_shift/su_max 0.001
_refine_ls_shift/su_mean 0.001
_refine_ls_structure_factor_coef Fsqd
_refine_ls_weighting_details 'calc w=1/[\s^2^(Fo^2^)+(0.0286P)^2^+1.4291P] where P=(Fo^2^+2Fc^2^)/3'
_refine_ls_weighting_scheme calc
_refine_ls_wR_factor_gt 0.0557
_refine_ls_wR_factor_ref 0.0615
_reflns_number_gt 4826
_reflns_number_total 5681
_reflns_threshold_expression I>2\s(I)
_cod_data_source_file xu2530.cif
_cod_data_source_block I
_cod_depositor_comments
;
The following automatic conversions were performed:
'_symmetry_cell_setting' value 'Monoclinic' changed to 'monoclinic'
according to '/home/saulius/struct/CIF-dictionaries/cif_core.dic'
dictionary named 'cif_core.dic' version 2.4.1 from
2010-06-29.

'_exptl_absorpt_correction_type' value 'Multi-scan' changed
to 'multi-scan' according to
'/home/saulius/struct/CIF-dictionaries/cif_core.dic' dictionary named
'cif_core.dic' version 2.4.1 from 2010-06-29.

Automatic conversion script
Id: cif_fix_enum 1527 2010-12-29 10:47:43Z saulius 

The following automatic conversions were performed:

'_symmetry_cell_setting' value 'Monoclinic' changed to 'monoclinic'
according to /home/saulius/struct/CIF-dictionaries/cif_core.dic
dictionary named 'cif_core.dic' version 2.4.1 from
2010-06-29.

'_exptl_absorpt_correction_type' value 'Multi-scan'
changed to 'multi-scan' according to
/home/saulius/struct/CIF-dictionaries/cif_core.dic dictionary named
'cif_core.dic' version 2.4.1 from 2010-06-29.

Automatic conversion script
Id: cif_fix_values 1715 2011-07-08 13:25:40Z adriana 
;
_cod_original_sg_symbol_H-M 'P 21/c'
_cod_database_code 2222501
_cod_database_fobs_code 2222501

loop_
_symmetry_equiv_pos_as_xyz
'x, y, z'
'-x, y+1/2, -z+1/2'
'-x, -y, -z'
'x, -y-1/2, z-1/2'

loop_
_atom_site_type_symbol
_atom_site_label
_atom_site_fract_x
_atom_site_fract_y
_atom_site_fract_z
_atom_site_U_iso_or_equiv
_atom_site_adp_type
_atom_site_calc_flag
_atom_site_refinement_flags
_atom_site_occupancy
_atom_site_disorder_assembly
_atom_site_disorder_group
Sn Sn1 0.668417(16) 0.554696(8) 0.795225(9) 0.02121(5) Uani d . 1 . .
Cl Cl1 0.84702(8) 0.57955(4) 0.35794(4) 0.04106(15) Uani d . 1 . .
Cl Cl2 1.35725(11) 0.75339(6) 0.97376(6) 0.0765(3) Uani d . 1 . .
Cl Cl3 0.42667(7) 0.52254(3) 0.85279(4) 0.03635(14) Uani d . 1 . .
Cl Cl4 0.82575(7) 0.43941(3) 0.81282(4) 0.03295(13) Uani d . 1 . .
N N1 0.5902(2) 0.67771(10) 0.75699(12) 0.0231(4) Uani d . 1 . .
N N2 0.8592(2) 0.61534(10) 0.73338(12) 0.0232(4) Uani d . 1 . .
C C1 0.7565(3) 0.59581(14) 0.92228(15) 0.0302(5) Uani d . 1 . .
H H1A 0.6811 0.6304 0.9405 0.036 Uiso calc R 1 . .
H H1B 0.7663 0.5533 0.9628 0.036 Uiso calc R 1 . .
C C2 0.9049(3) 0.63463(13) 0.93108(14) 0.0291(5) Uani d . 1 . .
C C3 1.0409(3) 0.59536(13) 0.94752(15) 0.0313(5) Uani d . 1 . .
H H3A 1.0382 0.5427 0.9503 0.038 Uiso calc R 1 . .
C C4 1.1800(3) 0.63119(16) 0.95997(17) 0.0399(6) Uani d . 1 . .
H H4A 1.2716 0.6037 0.9725 0.048 Uiso calc R 1 . .
C C5 1.1823(4) 0.70741(17) 0.95385(17) 0.0444(7) Uani d . 1 . .
C C6 1.0518(4) 0.74826(15) 0.93470(18) 0.0499(8) Uani d . 1 . .
H H6A 1.0560 0.8007 0.9292 0.060 Uiso calc R 1 . .
C C7 0.9140(3) 0.71175(14) 0.92356(16) 0.0399(6) Uani d . 1 . .
H H7A 0.8232 0.7398 0.9105 0.048 Uiso calc R 1 . .
C C8 0.5528(2) 0.51792(13) 0.67136(15) 0.0259(5) Uani d . 1 . .
H H8A 0.5366 0.4636 0.6746 0.031 Uiso calc R 1 . .
H H8B 0.4516 0.5416 0.6615 0.031 Uiso calc R 1 . .
C C9 0.6284(2) 0.53300(12) 0.59490(14) 0.0236(4) Uani d . 1 . .
C C10 0.7343(3) 0.48429(13) 0.56968(15) 0.0281(5) Uani d . 1 . .
H H10A 0.7604 0.4406 0.6025 0.034 Uiso calc R 1 . .
C C11 0.8025(3) 0.49820(13) 0.49766(15) 0.0294(5) Uani d . 1 . .
H H11A 0.8738 0.4641 0.4808 0.035 Uiso calc R 1 . .
C C12 0.7655(3) 0.56232(13) 0.45046(15) 0.0290(5) Uani d . 1 . .
C C13 0.6620(3) 0.61251(13) 0.47410(15) 0.0301(5) Uani d . 1 . .
H H13A 0.6378 0.6566 0.4416 0.036 Uiso calc R 1 . .
C C14 0.5942(3) 0.59752(13) 0.54598(15) 0.0281(5) Uani d . 1 . .
H H14A 0.5228 0.6318 0.5625 0.034 Uiso calc R 1 . .
C C15 0.6868(2) 0.71888(11) 0.71740(14) 0.0221(4) Uani d . 1 . .
C C16 0.4601(3) 0.70774(13) 0.77128(15) 0.0277(5) Uani d . 1 . .
H H16A 0.3933 0.6790 0.7998 0.033 Uiso calc R 1 . .
C C17 0.4182(3) 0.78056(13) 0.74554(17) 0.0334(5) Uani d . 1 . .
H H17A 0.3249 0.8007 0.7569 0.040 Uiso calc R 1 . .
C C18 0.5130(3) 0.82184(13) 0.70422(16) 0.0325(5) Uani d . 1 . .
H H18A 0.4846 0.8707 0.6852 0.039 Uiso calc R 1 . .
C C19 0.6528(3) 0.79239(12) 0.68953(15) 0.0281(5) Uani d . 1 . .
C C20 0.7614(3) 0.83310(13) 0.64909(15) 0.0346(6) Uani d . 1 . .
H H20A 0.7388 0.8825 0.6299 0.041 Uiso calc R 1 . .
C C21 0.8942(3) 0.80256(14) 0.63798(15) 0.0337(6) Uani d . 1 . .
H H21A 0.9643 0.8308 0.6114 0.040 Uiso calc R 1 . .
C C22 0.9325(3) 0.72786(13) 0.66552(14) 0.0282(5) Uani d . 1 . .
C C23 1.0714(3) 0.69379(16) 0.65643(16) 0.0348(6) Uani d . 1 . .
H H23A 1.1443 0.7199 0.6297 0.042 Uiso calc R 1 . .
C C24 1.1010(3) 0.62301(15) 0.68614(16) 0.0356(6) Uani d . 1 . .
H H24A 1.1948 0.5998 0.6810 0.043 Uiso calc R 1 . .
C C25 0.9913(3) 0.58531(14) 0.72420(15) 0.0288(5) Uani d . 1 . .
H H25A 1.0124 0.5361 0.7443 0.035 Uiso calc R 1 . .
C C26 0.8288(2) 0.68613(12) 0.70487(14) 0.0231(4) Uani d . 1 . .

loop_
_atom_site_aniso_label
_atom_site_aniso_U_11
_atom_site_aniso_U_22
_atom_site_aniso_U_33
_atom_site_aniso_U_12
_atom_site_aniso_U_13
_atom_site_aniso_U_23
Sn1 0.02126(8) 0.01781(8) 0.02478(8) 0.00048(6) 0.00414(6) -0.00034(6)
Cl1 0.0462(4) 0.0487(4) 0.0299(3) -0.0001(3) 0.0111(3) 0.0010(3)
Cl2 0.0833(6) 0.0975(7) 0.0515(5) -0.0638(6) 0.0192(5) -0.0244(5)
Cl3 0.0361(3) 0.0285(3) 0.0493(4) -0.0040(2) 0.0220(3) -0.0024(3)
Cl4 0.0322(3) 0.0230(3) 0.0424(3) 0.0073(2) 0.0017(3) 0.0020(2)
N1 0.0221(9) 0.0201(9) 0.0271(10) -0.0018(7) 0.0033(8) -0.0027(7)
N2 0.0204(9) 0.0261(10) 0.0226(9) -0.0026(7) 0.0019(7) -0.0039(7)
C1 0.0345(13) 0.0315(12) 0.0244(11) 0.0055(10) 0.0041(10) -0.0019(10)
C2 0.0420(14) 0.0268(12) 0.0179(11) -0.0005(10) 0.0033(10) -0.0027(9)
C3 0.0388(13) 0.0265(12) 0.0287(12) -0.0032(10) 0.0053(10) -0.0051(10)
C4 0.0391(14) 0.0490(16) 0.0327(14) -0.0081(12) 0.0083(12) -0.0129(12)
C5 0.0597(19) 0.0497(17) 0.0246(13) -0.0293(15) 0.0090(13) -0.0113(12)
C6 0.087(2) 0.0287(14) 0.0304(14) -0.0172(15) -0.0030(15) -0.0025(11)
C7 0.0597(18) 0.0270(13) 0.0296(13) 0.0023(12) -0.0038(12) -0.0051(10)
C8 0.0195(10) 0.0280(12) 0.0296(12) -0.0026(9) 0.0018(9) -0.0041(9)
C9 0.0186(10) 0.0264(11) 0.0237(11) -0.0024(8) -0.0037(9) -0.0047(9)
C10 0.0253(11) 0.0274(12) 0.0298(12) 0.0006(9) -0.0015(10) -0.0026(9)
C11 0.0244(11) 0.0325(12) 0.0304(12) 0.0031(9) 0.0015(10) -0.0047(10)
C12 0.0266(11) 0.0369(13) 0.0227(11) -0.0023(10) 0.0004(9) -0.0024(10)
C13 0.0303(12) 0.0295(12) 0.0275(12) 0.0033(10) -0.0052(10) 0.0006(10)
C14 0.0263(11) 0.0272(12) 0.0290(12) 0.0049(9) -0.0019(9) -0.0043(9)
C15 0.0269(11) 0.0198(10) 0.0186(10) -0.0044(8) 0.0004(8) -0.0030(8)
C16 0.0256(11) 0.0242(11) 0.0336(13) 0.0000(9) 0.0053(10) -0.0026(9)
C17 0.0349(13) 0.0254(12) 0.0396(14) 0.0061(10) 0.0042(11) -0.0042(10)
C18 0.0448(14) 0.0188(11) 0.0326(13) 0.0041(10) 0.0016(11) 0.0003(9)
C19 0.0387(13) 0.0200(11) 0.0247(11) -0.0039(9) 0.0018(10) -0.0028(9)
C20 0.0540(16) 0.0229(12) 0.0271(12) -0.0084(11) 0.0072(11) 0.0010(9)
C21 0.0447(15) 0.0321(13) 0.0248(12) -0.0179(11) 0.0072(11) -0.0028(10)
C22 0.0311(12) 0.0347(13) 0.0186(11) -0.0118(10) 0.0030(9) -0.0041(9)
C23 0.0262(12) 0.0531(16) 0.0260(12) -0.0147(11) 0.0066(10) -0.0045(11)
C24 0.0233(11) 0.0501(16) 0.0341(13) -0.0029(11) 0.0070(10) -0.0070(12)
C25 0.0233(11) 0.0351(12) 0.0280(12) 0.0001(10) 0.0036(9) -0.0055(10)
C26 0.0250(11) 0.0245(11) 0.0190(10) -0.0059(9) 0.0011(8) -0.0045(8)

loop_
_atom_type_symbol
_atom_type_description
_atom_type_scat_dispersion_real
_atom_type_scat_dispersion_imag
_atom_type_scat_source
C C 0.0033 0.0016 'International Tables Vol C Tables 4.2.6.8 and 6.1.1.4'
H H 0.0000 0.0000 'International Tables Vol C Tables 4.2.6.8 and 6.1.1.4'
N N 0.0061 0.0033 'International Tables Vol C Tables 4.2.6.8 and 6.1.1.4'
Cl Cl 0.1484 0.1585 'International Tables Vol C Tables 4.2.6.8 and 6.1.1.4'
Sn Sn -0.6537 1.4246 'International Tables Vol C Tables 4.2.6.8 and 6.1.1.4'

loop_
_geom_angle_atom_site_label_1
_geom_angle_atom_site_label_2
_geom_angle_atom_site_label_3
_geom_angle_site_symmetry_1
_geom_angle_site_symmetry_3
_geom_angle
_geom_angle_publ_flag
C1 Sn1 C8 . . 172.84(8) yes
C8 Sn1 N2 . . 92.78(7) ?
C1 Sn1 N2 . . 92.08(8) ?
C8 Sn1 N1 . . 88.64(8) ?
C1 Sn1 N1 . . 88.03(8) ?
N2 Sn1 N1 . . 70.49(6) ?
C8 Sn1 Cl4 . . 91.67(6) ?
C1 Sn1 Cl4 . . 93.58(7) ?
N2 Sn1 Cl4 . . 90.07(5) ?
N1 Sn1 Cl4 . . 160.55(5) ?
C8 Sn1 Cl3 . . 86.19(6) ?
C1 Sn1 Cl3 . . 87.72(7) ?
N2 Sn1 Cl3 . . 164.47(5) ?
N1 Sn1 Cl3 . . 93.99(5) ?
Cl4 Sn1 Cl3 . . 105.44(2) ?
C16 N1 C15 . . 119.11(19) ?
C16 N1 Sn1 . . 124.61(15) ?
C15 N1 Sn1 . . 116.28(14) ?
C25 N2 C26 . . 118.79(19) ?
C25 N2 Sn1 . . 124.56(16) ?
C26 N2 Sn1 . . 116.65(14) ?
C2 C1 Sn1 . . 116.24(15) ?
C2 C1 H1A . . 108.2 ?
Sn1 C1 H1A . . 108.2 ?
C2 C1 H1B . . 108.2 ?
Sn1 C1 H1B . . 108.2 ?
H1A C1 H1B . . 107.4 ?
C3 C2 C7 . . 117.4(2) ?
C3 C2 C1 . . 121.2(2) ?
C7 C2 C1 . . 121.4(2) ?
C4 C3 C2 . . 121.7(2) ?
C4 C3 H3A . . 119.1 ?
C2 C3 H3A . . 119.1 ?
C5 C4 C3 . . 118.5(3) ?
C5 C4 H4A . . 120.8 ?
C3 C4 H4A . . 120.8 ?
C6 C5 C4 . . 121.9(3) ?
C6 C5 Cl2 . . 119.3(2) ?
C4 C5 Cl2 . . 118.7(3) ?
C5 C6 C7 . . 118.9(3) ?
C5 C6 H6A . . 120.6 ?
C7 C6 H6A . . 120.6 ?
C6 C7 C2 . . 121.6(3) ?
C6 C7 H7A . . 119.2 ?
C2 C7 H7A . . 119.2 ?
C9 C8 Sn1 . . 117.12(14) ?
C9 C8 H8A . . 108.0 ?
Sn1 C8 H8A . . 108.0 ?
C9 C8 H8B . . 108.0 ?
Sn1 C8 H8B . . 108.0 ?
H8A C8 H8B . . 107.3 ?
C10 C9 C14 . . 118.0(2) ?
C10 C9 C8 . . 121.7(2) ?
C14 C9 C8 . . 120.4(2) ?
C11 C10 C9 . . 121.3(2) ?
C11 C10 H10A . . 119.3 ?
C9 C10 H10A . . 119.3 ?
C10 C11 C12 . . 119.3(2) ?
C10 C11 H11A . . 120.4 ?
C12 C11 H11A . . 120.4 ?
C13 C12 C11 . . 121.1(2) ?
C13 C12 Cl1 . . 119.07(19) ?
C11 C12 Cl1 . . 119.81(18) ?
C14 C13 C12 . . 118.9(2) ?
C14 C13 H13A . . 120.6 ?
C12 C13 H13A . . 120.6 ?
C13 C14 C9 . . 121.5(2) ?
C13 C14 H14A . . 119.3 ?
C9 C14 H14A . . 119.3 ?
N1 C15 C19 . . 122.1(2) ?
N1 C15 C26 . . 118.23(19) ?
C19 C15 C26 . . 119.6(2) ?
N1 C16 C17 . . 122.1(2) ?
N1 C16 H16A . . 118.9 ?
C17 C16 H16A . . 118.9 ?
C18 C17 C16 . . 119.3(2) ?
C18 C17 H17A . . 120.4 ?
C16 C17 H17A . . 120.4 ?
C17 C18 C19 . . 120.2(2) ?
C17 C18 H18A . . 119.9 ?
C19 C18 H18A . . 119.9 ?
C18 C19 C15 . . 117.2(2) ?
C18 C19 C20 . . 123.7(2) ?
C15 C19 C20 . . 119.1(2) ?
C21 C20 C19 . . 121.1(2) ?
C21 C20 H20A . . 119.4 ?
C19 C20 H20A . . 119.4 ?
C20 C21 C22 . . 121.2(2) ?
C20 C21 H21A . . 119.4 ?
C22 C21 H21A . . 119.4 ?
C26 C22 C23 . . 117.4(2) ?
C26 C22 C21 . . 119.3(2) ?
C23 C22 C21 . . 123.3(2) ?
C24 C23 C22 . . 119.9(2) ?
C24 C23 H23A . . 120.1 ?
C22 C23 H23A . . 120.1 ?
C23 C24 C25 . . 119.1(2) ?
C23 C24 H24A . . 120.5 ?
C25 C24 H24A . . 120.5 ?
N2 C25 C24 . . 122.7(2) ?
N2 C25 H25A . . 118.6 ?
C24 C25 H25A . . 118.6 ?
N2 C26 C22 . . 122.1(2) ?
N2 C26 C15 . . 118.27(19) ?
C22 C26 C15 . . 119.6(2) ?

loop_
_geom_bond_atom_site_label_1
_geom_bond_atom_site_label_2
_geom_bond_site_symmetry_2
_geom_bond_distance
_geom_bond_publ_flag
Sn1 C1 . 2.160(2) yes
Sn1 C8 . 2.162(2) yes
Sn1 N1 . 2.3712(18) y
Sn1 N2 . 2.3515(18) y
Sn1 Cl3 . 2.5287(6) y
Sn1 Cl4 . 2.4973(6) y
Cl1 C12 . 1.747(2) ?
Cl2 C5 . 1.753(3) ?
N1 C16 . 1.330(3) ?
N1 C15 . 1.356(3) ?
N2 C25 . 1.325(3) ?
N2 C26 . 1.364(3) ?
C1 C2 . 1.486(3) ?
C1 H1A . 0.9900 ?
C1 H1B . 0.9900 ?
C2 C3 . 1.394(3) ?
C2 C7 . 1.397(3) ?
C3 C4 . 1.386(4) ?
C3 H3A . 0.9500 ?
C4 C5 . 1.376(4) ?
C4 H4A . 0.9500 ?
C5 C6 . 1.372(4) ?
C6 C7 . 1.382(4) ?
C6 H6A . 0.9500 ?
C7 H7A . 0.9500 ?
C8 C9 . 1.487(3) ?
C8 H8A . 0.9900 ?
C8 H8B . 0.9900 ?
C9 C10 . 1.390(3) ?
C9 C14 . 1.400(3) ?
C10 C11 . 1.385(3) ?
C10 H10A . 0.9500 ?
C11 C12 . 1.384(3) ?
C11 H11A . 0.9500 ?
C12 C13 . 1.382(3) ?
C13 C14 . 1.385(3) ?
C13 H13A . 0.9500 ?
C14 H14A . 0.9500 ?
C15 C19 . 1.412(3) ?
C15 C26 . 1.438(3) ?
C16 C17 . 1.405(3) ?
C16 H16A . 0.9500 ?
C17 C18 . 1.361(4) ?
C17 H17A . 0.9500 ?
C18 C19 . 1.406(3) ?
C18 H18A . 0.9500 ?
C19 C20 . 1.437(3) ?
C20 C21 . 1.342(4) ?
C20 H20A . 0.9500 ?
C21 C22 . 1.437(4) ?
C21 H21A . 0.9500 ?
C22 C26 . 1.405(3) ?
C22 C23 . 1.410(3) ?
C23 C24 . 1.368(4) ?
C23 H23A . 0.9500 ?
C24 C25 . 1.397(3) ?
C24 H24A . 0.9500 ?
C25 H25A . 0.9500 ?

loop_
_geom_torsion_atom_site_label_1
_geom_torsion_atom_site_label_2
_geom_torsion_atom_site_label_3
_geom_torsion_atom_site_label_4
_geom_torsion_site_symmetry_1
_geom_torsion_site_symmetry_2
_geom_torsion_site_symmetry_3
_geom_torsion_site_symmetry_4
_geom_torsion
_geom_torsion_publ_flag
C8 Sn1 N1 C16 . . . . 88.53(19) ?
C1 Sn1 N1 C16 . . . . -85.14(19) ?
N2 Sn1 N1 C16 . . . . -178.0(2) ?
Cl4 Sn1 N1 C16 . . . . 179.68(13) ?
Cl3 Sn1 N1 C16 . . . . 2.44(18) ?
C8 Sn1 N1 C15 . . . . -91.05(16) ?
C1 Sn1 N1 C15 . . . . 95.29(16) ?
N2 Sn1 N1 C15 . . . . 2.38(14) ?
Cl4 Sn1 N1 C15 . . . . 0.1(3) ?
Cl3 Sn1 N1 C15 . . . . -177.13(15) ?
C8 Sn1 N2 C25 . . . . -94.31(18) ?
C1 Sn1 N2 C25 . . . . 90.94(18) ?
N1 Sn1 N2 C25 . . . . 178.12(19) ?
Cl4 Sn1 N2 C25 . . . . -2.64(17) ?
Cl3 Sn1 N2 C25 . . . . 179.92(14) ?
C8 Sn1 N2 C26 . . . . 85.20(16) ?
C1 Sn1 N2 C26 . . . . -89.54(16) ?
N1 Sn1 N2 C26 . . . . -2.37(14) ?
Cl4 Sn1 N2 C26 . . . . 176.87(15) ?
Cl3 Sn1 N2 C26 . . . . -0.6(3) ?
N2 Sn1 C1 C2 . . . . -8.28(18) ?
N1 Sn1 C1 C2 . . . . -78.67(18) ?
Cl4 Sn1 C1 C2 . . . . 81.92(17) ?
Cl3 Sn1 C1 C2 . . . . -172.74(18) ?
Sn1 C1 C2 C3 . . . . -86.5(2) ?
Sn1 C1 C2 C7 . . . . 93.7(2) ?
C7 C2 C3 C4 . . . . 2.9(4) ?
C1 C2 C3 C4 . . . . -176.9(2) ?
C2 C3 C4 C5 . . . . -1.5(4) ?
C3 C4 C5 C6 . . . . -0.9(4) ?
C3 C4 C5 Cl2 . . . . 177.49(19) ?
C4 C5 C6 C7 . . . . 1.8(4) ?
Cl2 C5 C6 C7 . . . . -176.7(2) ?
C5 C6 C7 C2 . . . . -0.2(4) ?
C3 C2 C7 C6 . . . . -2.1(4) ?
C1 C2 C7 C6 . . . . 177.7(2) ?
N2 Sn1 C8 C9 . . . . 5.87(17) ?
N1 Sn1 C8 C9 . . . . 76.26(17) ?
Cl4 Sn1 C8 C9 . . . . -84.29(17) ?
Cl3 Sn1 C8 C9 . . . . 170.35(17) ?
Sn1 C8 C9 C10 . . . . 86.7(2) ?
Sn1 C8 C9 C14 . . . . -93.2(2) ?
C14 C9 C10 C11 . . . . -1.0(3) ?
C8 C9 C10 C11 . . . . 179.0(2) ?
C9 C10 C11 C12 . . . . 0.7(3) ?
C10 C11 C12 C13 . . . . 0.0(4) ?
C10 C11 C12 Cl1 . . . . -178.41(18) ?
C11 C12 C13 C14 . . . . -0.4(3) ?
Cl1 C12 C13 C14 . . . . 178.03(18) ?
C12 C13 C14 C9 . . . . 0.1(3) ?
C10 C9 C14 C13 . . . . 0.6(3) ?
C8 C9 C14 C13 . . . . -179.4(2) ?
C16 N1 C15 C19 . . . . -1.0(3) ?
Sn1 N1 C15 C19 . . . . 178.60(16) ?
C16 N1 C15 C26 . . . . 178.2(2) ?
Sn1 N1 C15 C26 . . . . -2.2(2) ?
C15 N1 C16 C17 . . . . 0.9(3) ?
Sn1 N1 C16 C17 . . . . -178.64(17) ?
N1 C16 C17 C18 . . . . 0.4(4) ?
C16 C17 C18 C19 . . . . -1.6(4) ?
C17 C18 C19 C15 . . . . 1.5(3) ?
C17 C18 C19 C20 . . . . -177.8(2) ?
N1 C15 C19 C18 . . . . -0.2(3) ?
C26 C15 C19 C18 . . . . -179.4(2) ?
N1 C15 C19 C20 . . . . 179.1(2) ?
C26 C15 C19 C20 . . . . 0.0(3) ?
C18 C19 C20 C21 . . . . 178.9(2) ?
C15 C19 C20 C21 . . . . -0.4(4) ?
C19 C20 C21 C22 . . . . 0.4(4) ?
C20 C21 C22 C26 . . . . 0.0(3) ?
C20 C21 C22 C23 . . . . -179.0(2) ?
C26 C22 C23 C24 . . . . -0.5(3) ?
C21 C22 C23 C24 . . . . 178.4(2) ?
C22 C23 C24 C25 . . . . 0.8(4) ?
C26 N2 C25 C24 . . . . -0.3(3) ?
Sn1 N2 C25 C24 . . . . 179.23(17) ?
C23 C24 C25 N2 . . . . -0.4(4) ?
C25 N2 C26 C22 . . . . 0.5(3) ?
Sn1 N2 C26 C22 . . . . -179.00(16) ?
C25 N2 C26 C15 . . . . -178.26(19) ?
Sn1 N2 C26 C15 . . . . 2.2(2) ?
C23 C22 C26 N2 . . . . -0.1(3) ?
C21 C22 C26 N2 . . . . -179.2(2) ?
C23 C22 C26 C15 . . . . 178.7(2) ?
C21 C22 C26 C15 . . . . -0.4(3) ?
N1 C15 C26 N2 . . . . 0.0(3) ?
C19 C15 C26 N2 . . . . 179.24(19) ?
N1 C15 C26 C22 . . . . -178.8(2) ?
C19 C15 C26 C22 . . . . 0.4(3) ?
